data_7235884
loop_
_publ_author_name
'Chen, Dong'
'Huang, Shiliang'
'Zhang, Qi'
'Yu, Qian'
'Zhou, Xiaoqing'
'Li, Hongzhen'
'Li, Jinshan'

_publ_section_title
;
 Two nitrogen-rich Ni(ii) coordination compounds based on
 5,5&#x2032;-azotetrazole: synthesis, characterization and effect on
 thermal decomposition for RDX, HMX and AP
;
_journal_issue 41
_journal_name_full 'RSC Advances'
_journal_page_first 32872
_journal_paper_doi 10.1039/C5RA02464A
_journal_volume 5
_journal_year 2015
_chemical_formula_moiety 'C8 H20 N14 Ni'
_chemical_formula_sum 'C8 H20 N14 Ni'
_chemical_formula_weight 371.09
_space_group_IT_number 2
_space_group_name_Hall '-P 1'
_space_group_name_H-M_alt 'P -1'
_symmetry_cell_setting triclinic
_symmetry_space_group_name_H-M 'P -1'
_atom_sites_solution_hydrogens geom
_atom_sites_solution_primary direct
_atom_sites_solution_secondary difmap
_audit_creation_method SHELXL-97
_audit_update_record
;
2015-01-25 deposited with the CCDC.
2015-03-30 downloaded from the CCDC.
;
_cell_angle_alpha 113.252(10)
_cell_angle_beta 112.492(11)
_cell_angle_gamma 97.526(10)
_cell_formula_units_Z 1
_cell_length_a 6.7483(8)
_cell_length_b 8.2141(9)
_cell_length_c 8.2854(9)
_cell_measurement_reflns_used 1152
_cell_measurement_temperature 293(2)
_cell_measurement_theta_max 25.6030
_cell_measurement_theta_min 4.1790
_cell_volume 367.73(10)
_computing_structure_refinement 'SHELXL-97 (Sheldrick, 1997)'
_computing_structure_solution 'SHELXS-97 (Sheldrick, 1990)'
_diffrn_ambient_temperature 293(2)
_diffrn_detector_area_resol_mean 16.0892
_diffrn_measured_fraction_theta_full 0.999
_diffrn_measured_fraction_theta_max 0.999
_diffrn_measurement_device 'four-circle diffractometer'
_diffrn_measurement_method 'CCD plate'
_diffrn_radiation_monochromator mirror
_diffrn_radiation_source 'SuperNova (Mo) X-ray Source'
_diffrn_radiation_type MoK\a
_diffrn_radiation_wavelength 0.71073
_diffrn_reflns_av_R_equivalents 0.0450
_diffrn_reflns_av_sigmaI/netI 0.0806
_diffrn_reflns_limit_h_max 8
_diffrn_reflns_limit_h_min -8
_diffrn_reflns_limit_k_max 10
_diffrn_reflns_limit_k_min -10
_diffrn_reflns_limit_l_max 10
_diffrn_reflns_limit_l_min -10
_diffrn_reflns_number 2720
_diffrn_reflns_theta_full 26.37
_diffrn_reflns_theta_max 26.37
_diffrn_reflns_theta_min 3.00
_exptl_absorpt_coefficient_mu 1.346
_exptl_absorpt_correction_T_max 1.00000
_exptl_absorpt_correction_T_min 0.83955
_exptl_absorpt_correction_type multi-scan
_exptl_absorpt_process_details
;
CrysAlisPro, Agilent Technologies,
Version 1.171.37.33 (release 27-03-2014 CrysAlis171 .NET)
(compiled Mar 27 2014,17:12:48)
Empirical absorption correction using spherical harmonics,
 implemented in SCALE3 ABSPACK scaling algorithm.
;
_exptl_crystal_colour blue
_exptl_crystal_density_diffrn 1.676
_exptl_crystal_density_method 'not measured'
_exptl_crystal_description Plate
_exptl_crystal_F_000 194
_exptl_crystal_size_max 0.230
_exptl_crystal_size_mid 0.150
_exptl_crystal_size_min 0.110
_refine_diff_density_max 0.776
_refine_diff_density_min -1.002
_refine_diff_density_rms 0.274
_refine_ls_extinction_method none
_refine_ls_goodness_of_fit_ref 1.008
_refine_ls_hydrogen_treatment none
_refine_ls_matrix_type full
_refine_ls_number_parameters 106
_refine_ls_number_reflns 1508
_refine_ls_number_restraints 14
_refine_ls_restrained_S_all 1.024
_refine_ls_R_factor_all 0.0701
_refine_ls_R_factor_gt 0.0557
_refine_ls_shift/su_max 0.001
_refine_ls_shift/su_mean 0.000
_refine_ls_structure_factor_coef Fsqd
_refine_ls_weighting_details 'calc w=1/[\s^2^(Fo^2^)+(0.1200P)^2^+0.0000P] where P=(Fo^2^+2Fc^2^)/3'
_refine_ls_weighting_scheme calc
_refine_ls_wR_factor_gt 0.1503
_refine_ls_wR_factor_ref 0.1870
_reflns_number_gt 1292
_reflns_number_total 1508
_reflns_threshold_expression >2sigma(I)
_cod_data_source_file c5ra02464a2.cif
_cod_data_source_block 1
_cod_depositor_comments
;
The following automatic conversions were performed:

data item '_symmetry_cell_setting' value ' Triclinic' was changed to
'triclinic' in accordance with the
/home/saulius/struct/COD-crude-data/automatic-downloads/DataCite-retrospective/RSC/depositions/lib/dictionaries/cif_core.dic
dictionary named 'cif_core.dic' version 2.4.2 last updated on
2011-04-26.

Automatic conversion script
Id: cif_fix_values 6909 2019-04-08 15:41:33Z antanas 
;
_cod_original_cell_volume 367.73(7)
_cod_original_sg_symbol_H-M ' P -1 '
_cod_database_code 7235884

loop_
_symmetry_equiv_pos_as_xyz
'x, y, z'
'-x, -y, -z'

loop_
_atom_site_label
_atom_site_type_symbol
_atom_site_fract_x
_atom_site_fract_y
_atom_site_fract_z
_atom_site_U_iso_or_equiv
_atom_site_adp_type
_atom_site_occupancy
_atom_site_symmetry_multiplicity
_atom_site_calc_flag
_atom_site_refinement_flags
Ni1 Ni 0.5000 0.5000 0.5000 0.02357(18) Uani 1 2 d S
N1 N 0.6891(5) 0.5410(4) 0.3560(4) 0.0279(7) Uani 1 1 d .
H1A H 0.6493 0.6260 0.3188 0.033 Uiso 1 1 calc R
H1B H 0.8363 0.5957 0.4500 0.033 Uiso 1 1 calc R
N2 N 0.2521(5) 0.2543(4) 0.2321(4) 0.0305(8) Uani 1 1 d .
H2A H 0.1970 0.1763 0.2681 0.037 Uiso 1 1 calc R
H2B H 0.1366 0.2888 0.1718 0.037 Uiso 1 1 calc R
N5 N 0.6811(5) 0.3276(4) 0.5901(4) 0.0265(7) Uani 1 1 d .
N6 N 0.7964(5) 0.2364(4) 0.5087(4) 0.0272(7) Uani 1 1 d .
N7 N 0.7677(6) 0.1513(5) 0.7239(5) 0.0458(8) Uani 1 1 d U
N8 N 0.6649(6) 0.2779(5) 0.7198(5) 0.0440(8) Uani 1 1 d U
N9 N 0.9599(5) -0.0012(4) 0.5576(4) 0.0270(7) Uani 1 1 d .
C1 C 0.6782(2) 0.3842(4) 0.1804(4) 0.0314(9) Uani 1 1 d D
H3A H 0.7587 0.3070 0.2229 0.038 Uiso 1 1 calc R
H3B H 0.7527 0.4345 0.1225 0.038 Uiso 1 1 calc R
C2 C 0.4338(2) 0.2639(3) 0.0236(3) 0.0351(10) Uani 1 1 d D
H4A H 0.3490 0.3455 -0.0018 0.042 Uiso 1 1 calc R
H4B H 0.4320 0.1826 -0.0998 0.042 Uiso 1 1 calc R
C3 C 0.3129(5) 0.1430(4) 0.0795(5) 0.0359(10) Uani 1 1 d D
H5A H 0.1758 0.0482 -0.0393 0.043 Uiso 1 1 calc R
H5B H 0.4107 0.0790 0.1301 0.043 Uiso 1 1 calc R
C7 C 0.8455(6) 0.1304(5) 0.5947(5) 0.0254(8) Uani 1 1 d .

loop_
_atom_site_aniso_label
_atom_site_aniso_U_11
_atom_site_aniso_U_22
_atom_site_aniso_U_33
_atom_site_aniso_U_23
_atom_site_aniso_U_13
_atom_site_aniso_U_12
Ni1 0.0269(3) 0.0210(3) 0.0316(3) 0.0154(2) 0.0184(2) 0.0107(2)
N1 0.0313(13) 0.0289(14) 0.0356(13) 0.0192(10) 0.0224(10) 0.0132(11)
N2 0.0318(14) 0.0259(14) 0.0369(14) 0.0174(11) 0.0175(11) 0.0078(12)
N5 0.0327(13) 0.0238(13) 0.0376(13) 0.0214(10) 0.0212(10) 0.0160(11)
N6 0.0301(13) 0.0315(14) 0.0376(13) 0.0245(10) 0.0209(10) 0.0205(11)
N7 0.0691(18) 0.0547(17) 0.0638(16) 0.0481(13) 0.0508(13) 0.0432(14)
N8 0.0640(17) 0.0566(17) 0.0608(16) 0.0452(13) 0.0497(12) 0.0453(14)
N9 0.0323(13) 0.0243(13) 0.0363(13) 0.0206(11) 0.0194(10) 0.0150(11)
C1 0.0424(17) 0.0334(17) 0.0380(16) 0.0237(13) 0.0283(13) 0.0201(14)
C2 0.044(2) 0.0323(19) 0.0287(16) 0.0139(14) 0.0181(14) 0.0118(16)
C3 0.043(2) 0.0256(18) 0.0343(18) 0.0125(14) 0.0180(15) 0.0073(16)
C7 0.0297(15) 0.0247(15) 0.0353(15) 0.0201(12) 0.0200(12) 0.0154(12)

loop_
_atom_type_symbol
_atom_type_description
_atom_type_scat_dispersion_real
_atom_type_scat_dispersion_imag
_atom_type_scat_source
C C 0.0033 0.0016 'International Tables Vol C Tables 4.2.6.8 and 6.1.1.4'
H H 0.0000 0.0000 'International Tables Vol C Tables 4.2.6.8 and 6.1.1.4'
N N 0.0061 0.0033 'International Tables Vol C Tables 4.2.6.8 and 6.1.1.4'
Ni Ni 0.3393 1.1124 'International Tables Vol C Tables 4.2.6.8 and 6.1.1.4'

loop_
_geom_angle_atom_site_label_1
_geom_angle_atom_site_label_2
_geom_angle_atom_site_label_3
_geom_angle
_geom_angle_site_symmetry_1
_geom_angle_site_symmetry_3
N2 Ni1 N2 180.000(1) . 2_666
N2 Ni1 N1 91.15(12) . .
N2 Ni1 N1 88.85(12) 2_666 .
N2 Ni1 N1 88.85(12) . 2_666
N2 Ni1 N1 91.15(12) 2_666 2_666
N1 Ni1 N1 180.000(1) . 2_666
N2 Ni1 N5 89.52(12) . .
N2 Ni1 N5 90.48(12) 2_666 .
N1 Ni1 N5 92.47(12) . .
N1 Ni1 N5 87.53(12) 2_666 .
N2 Ni1 N5 90.48(12) . 2_666
N2 Ni1 N5 89.52(12) 2_666 2_666
N1 Ni1 N5 87.53(12) . 2_666
N1 Ni1 N5 92.47(12) 2_666 2_666
N5 Ni1 N5 180.00(17) . 2_666
C1 N1 Ni1 122.4(2) . .
C1 N1 H1A 106.7 . .
Ni1 N1 H1A 106.7 . .
C1 N1 H1B 106.7 . .
Ni1 N1 H1B 106.7 . .
H1A N1 H1B 106.6 . .
C3 N2 Ni1 120.6(2) . .
C3 N2 H2A 107.2 . .
Ni1 N2 H2A 107.2 . .
C3 N2 H2B 107.2 . .
Ni1 N2 H2B 107.2 . .
H2A N2 H2B 106.8 . .
N8 N5 N6 110.3(3) . .
N8 N5 Ni1 122.6(2) . .
N6 N5 Ni1 126.5(3) . .
C7 N6 N5 103.2(3) . .
C7 N7 N8 104.3(3) . .
N5 N8 N7 108.9(3) . .
N9 N9 C7 113.1(4) 2_756 .
N1 C1 C2 111.2(2) . .
N1 C1 H3A 109.4 . .
C2 C1 H3A 109.4 . .
N1 C1 H3B 109.4 . .
C2 C1 H3B 109.4 . .
H3A C1 H3B 108.0 . .
C3 C2 C1 114.7(2) . .
C3 C2 H4A 108.6 . .
C1 C2 H4A 108.6 . .
C3 C2 H4B 108.6 . .
C1 C2 H4B 108.6 . .
H4A C2 H4B 107.6 . .
N2 C3 C2 112.3(2) . .
N2 C3 H5A 109.1 . .
C2 C3 H5A 109.1 . .
N2 C3 H5B 109.1 . .
C2 C3 H5B 109.1 . .
H5A C3 H5B 107.9 . .
N7 C7 N6 113.4(3) . .
N7 C7 N9 119.1(4) . .
N6 C7 N9 127.4(3) . .

loop_
_geom_bond_atom_site_label_1
_geom_bond_atom_site_label_2
_geom_bond_distance
_geom_bond_site_symmetry_2
Ni1 N2 2.130(3) .
Ni1 N2 2.130(3) 2_666
Ni1 N1 2.130(3) .
Ni1 N1 2.130(3) 2_666
Ni1 N5 2.155(3) .
Ni1 N5 2.155(3) 2_666
N1 C1 1.481(4) .
N1 H1A 0.9000 .
N1 H1B 0.9000 .
N2 C3 1.479(5) .
N2 H2A 0.9000 .
N2 H2B 0.9000 .
N5 N8 1.326(5) .
N5 N6 1.333(4) .
N6 C7 1.328(5) .
N7 C7 1.326(5) .
N7 N8 1.327(5) .
N9 N9 1.270(7) 2_756
N9 C7 1.413(5) .
C1 C2 1.5180(10) .
C1 H3A 0.9700 .
C1 H3B 0.9700 .
C2 C3 1.5180(10) .
C2 H4A 0.9700 .
C2 H4B 0.9700 .
C3 H5A 0.9700 .
C3 H5B 0.9700 .

loop_
_geom_torsion_atom_site_label_1
_geom_torsion_atom_site_label_2
_geom_torsion_atom_site_label_3
_geom_torsion_atom_site_label_4
_geom_torsion
_geom_torsion_site_symmetry_1
N2 Ni1 N1 C1 -25.6(3) .
N2 Ni1 N1 C1 154.4(3) 2_666
N1 Ni1 N1 C1 140(100) 2_666
N5 Ni1 N1 C1 64.0(3) .
N5 Ni1 N1 C1 -116.0(3) 2_666
N2 Ni1 N2 C3 -167(100) 2_666
N1 Ni1 N2 C3 26.1(3) .
N1 Ni1 N2 C3 -153.9(3) 2_666
N5 Ni1 N2 C3 -66.4(3) .
N5 Ni1 N2 C3 113.6(3) 2_666
N2 Ni1 N5 N8 -100.1(3) .
N2 Ni1 N5 N8 79.9(3) 2_666
N1 Ni1 N5 N8 168.8(3) .
N1 Ni1 N5 N8 -11.2(3) 2_666
N5 Ni1 N5 N8 -8(100) 2_666
N2 Ni1 N5 N6 70.3(3) .
N2 Ni1 N5 N6 -109.7(3) 2_666
N1 Ni1 N5 N6 -20.8(3) .
N1 Ni1 N5 N6 159.2(3) 2_666
N5 Ni1 N5 N6 163(100) 2_666
N8 N5 N6 C7 0.5(3) .
Ni1 N5 N6 C7 -170.9(2) .
N6 N5 N8 N7 -0.7(4) .
Ni1 N5 N8 N7 171.1(2) .
C7 N7 N8 N5 0.5(4) .
Ni1 N1 C1 C2 48.4(4) .
N1 C1 C2 C3 -71.7(4) .
Ni1 N2 C3 C2 -50.5(4) .
C1 C2 C3 N2 73.9(3) .
N8 N7 C7 N6 -0.3(4) .
N8 N7 C7 N9 -178.1(3) .
N5 N6 C7 N7 -0.1(4) .
N5 N6 C7 N9 177.5(3) .
N9 N9 C7 N7 -175.3(3) 2_756
N9 N9 C7 N6 7.3(5) 2_756
